data_2216817
loop_
_publ_author_name
'Srinivasan, Krishnan'
'Govindarajan, Subbaiah'
'Harrison, William T. A.'

_publ_section_title
;
 Redetermination of tris(ethyl
 carbazate-\k^2^<i>N</i>,<i>O</i>)cobalt(II) dinitrate
;
_journal_coeditor_code TK2213
_journal_issue 12
_journal_name_full 'Acta Crystallographica Section E'
_journal_page_first m3028
_journal_page_last m3029
_journal_paper_doi 10.1107/S1600536807055584
_journal_volume 63
_journal_year 2007
_chemical_formula_iupac '[Co (C3 H8 N2 O2)3] (N O3)2'
_chemical_formula_moiety 'C9 H24 Co N6 O6 , 2N O3'
_chemical_formula_sum 'C9 H24 Co N8 O12'
_chemical_formula_weight 495.29
_chemical_name_systematic
;
tris(ethyl carbazate-\k^2^N,O)cobalt(II) dinitrate
;
_space_group_IT_number 14
_symmetry_cell_setting monoclinic
_symmetry_space_group_name_Hall '-P 2yn'
_symmetry_space_group_name_H-M 'P 1 21/n 1'
_atom_sites_solution_hydrogens geom
_atom_sites_solution_primary direct
_atom_sites_solution_secondary difmap
_audit_creation_method SHELXL97
_cell_angle_alpha 90
_cell_angle_beta 110.2445(5)
_cell_angle_gamma 90
_cell_formula_units_Z 16
_cell_length_a 28.0291(6)
_cell_length_b 8.6245(2)
_cell_length_c 35.6763(7)
_cell_measurement_reflns_used 19276
_cell_measurement_temperature 120(2)
_cell_measurement_theta_max 27.5
_cell_measurement_theta_min 2.9
_cell_volume 8091.5(3)
_computing_cell_refinement 'HKL SCALEPACK (Otwinowski & Minor 1997)'
_computing_data_collection 'COLLECT (Nonius, 1998)'
_computing_data_reduction
;
HKL DENZO (Otwinowski & Minor 1997), HKL SCALEPACK (Otwinowski & Minor
1997)
and SORTAV (Blessing 1995)
;
_computing_molecular_graphics 'ORTEP3 (Farrugia, 1997)'
_computing_publication_material 'SHELXL97 (Sheldrick, 1997)'
_computing_structure_refinement 'SHELXL97 (Sheldrick, 1997)'
_computing_structure_solution 'SHELXS97 (Sheldrick, 1997)'
_diffrn_ambient_temperature 120(2)
_diffrn_measured_fraction_theta_full 0.993
_diffrn_measured_fraction_theta_max 0.993
_diffrn_measurement_device_type 'Nonius KappaCCD'
_diffrn_measurement_method '\w and \f'
_diffrn_radiation_monochromator graphite
_diffrn_radiation_source 'fine-focus sealed tube'
_diffrn_radiation_type MoK\a
_diffrn_radiation_wavelength 0.71073
_diffrn_reflns_av_R_equivalents 0.049
_diffrn_reflns_av_sigmaI/netI 0.042
_diffrn_reflns_limit_h_max 36
_diffrn_reflns_limit_h_min -36
_diffrn_reflns_limit_k_max 11
_diffrn_reflns_limit_k_min -10
_diffrn_reflns_limit_l_max 46
_diffrn_reflns_limit_l_min -46
_diffrn_reflns_number 86674
_diffrn_reflns_theta_full 27.5
_diffrn_reflns_theta_max 27.5
_diffrn_reflns_theta_min 2.9
_exptl_absorpt_coefficient_mu 0.924
_exptl_absorpt_correction_T_max 0.784
_exptl_absorpt_correction_T_min 0.687
_exptl_absorpt_correction_type multi-scan
_exptl_absorpt_process_details '(SADABS; Bruker, 2003)'
_exptl_crystal_colour pink
_exptl_crystal_density_diffrn 1.626
_exptl_crystal_density_method 'not measured'
_exptl_crystal_description block
_exptl_crystal_F_000 4112
_exptl_crystal_size_max 0.44
_exptl_crystal_size_mid 0.40
_exptl_crystal_size_min 0.28
_refine_diff_density_max 0.60
_refine_diff_density_min -0.53
_refine_ls_extinction_method none
_refine_ls_goodness_of_fit_ref 1.038
_refine_ls_hydrogen_treatment constr
_refine_ls_matrix_type full
_refine_ls_number_parameters 1128
_refine_ls_number_reflns 18519
_refine_ls_number_restraints 0
_refine_ls_restrained_S_all 1.038
_refine_ls_R_factor_all 0.0584
_refine_ls_R_factor_gt 0.0370
_refine_ls_shift/su_max 0.003
_refine_ls_shift/su_mean 0.000
_refine_ls_structure_factor_coef Fsqd
_refine_ls_weighting_details 'calc w = 1/[\s^2^(Fo^2^)+(0.0347P)^2^+4.8866P] where P=(Fo^2^+2Fc^2^)/3'
_refine_ls_weighting_scheme calc
_refine_ls_wR_factor_gt 0.0822
_refine_ls_wR_factor_ref 0.0907
_reflns_number_gt 14049
_reflns_number_total 18519
_reflns_threshold_expression I>2\s(I)
_cod_data_source_file tk2213.cif
_cod_data_source_block I
_cod_original_sg_symbol_H-M 'P 21/n'
_cod_database_code 2216817
_cod_database_fobs_code 2216817

loop_
_symmetry_equiv_pos_as_xyz
'x, y, z'
'-x+1/2, y+1/2, -z+1/2'
'-x, -y, -z'
'x-1/2, -y-1/2, z-1/2'

loop_
_atom_site_type_symbol
_atom_site_label
_atom_site_fract_x
_atom_site_fract_y
_atom_site_fract_z
_atom_site_U_iso_or_equiv
_atom_site_adp_type
_atom_site_calc_flag
_atom_site_refinement_flags
_atom_site_occupancy
_atom_site_disorder_assembly
_atom_site_disorder_group
Co Co1 0.378517(10) 0.22555(3) 0.109456(8) 0.01724(7) Uani d . 1 . .
C C11 0.43324(8) 0.5019(2) 0.13542(7) 0.0232(5) Uani d . 1 . .
C C12 0.49470(10) 0.6426(3) 0.11677(9) 0.0451(7) Uani d . 1 . .
H H12A 0.5016 0.5411 0.1067 0.054 Uiso calc R 1 . .
H H12B 0.5277 0.6931 0.1312 0.054 Uiso calc R 1 . .
C C13 0.46476(12) 0.7405(4) 0.08305(9) 0.0523(8) Uani d . 1 . .
H H13A 0.4845 0.7606 0.0656 0.078 Uiso calc R 1 . .
H H13B 0.4568 0.8390 0.0932 0.078 Uiso calc R 1 . .
H H13C 0.4331 0.6870 0.0679 0.078 Uiso calc R 1 . .
N N11 0.36718(6) 0.3885(2) 0.15178(5) 0.0209(4) Uani d . 1 . .
H H11A 0.3370 0.4408 0.1405 0.025 Uiso calc R 1 . .
H H11B 0.3664 0.3374 0.1742 0.025 Uiso calc R 1 . .
N N12 0.40882(6) 0.4933(2) 0.16183(5) 0.0220(4) Uani d . 1 . .
H H12 0.4180 0.5489 0.1839 0.026 Uiso calc R 1 . .
O O11 0.42745(5) 0.40812(17) 0.10801(4) 0.0234(3) Uani d . 1 . .
O O12 0.46638(6) 0.61959(19) 0.14385(5) 0.0357(4) Uani d . 1 . .
C C14 0.34850(8) 0.1177(2) 0.03016(6) 0.0202(4) Uani d . 1 . .
C C15 0.37987(9) -0.0675(3) -0.00506(7) 0.0314(5) Uani d . 1 . .
H H15A 0.3648 -0.1400 -0.0276 0.038 Uiso calc R 1 . .
H H15B 0.3904 -0.1285 0.0200 0.038 Uiso calc R 1 . .
C C16 0.42593(10) 0.0086(3) -0.00952(9) 0.0456(7) Uani d . 1 . .
H H16A 0.4504 -0.0712 -0.0104 0.068 Uiso calc R 1 . .
H H16B 0.4416 0.0776 0.0132 0.068 Uiso calc R 1 . .
H H16C 0.4157 0.0688 -0.0343 0.068 Uiso calc R 1 . .
N N13 0.31313(7) 0.3000(2) 0.06174(5) 0.0212(4) Uani d . 1 . .
H H13D 0.2844 0.2865 0.0683 0.025 Uiso calc R 1 . .
H H13E 0.3159 0.4035 0.0565 0.025 Uiso calc R 1 . .
N N14 0.30982(7) 0.2100(2) 0.02783(5) 0.0241(4) Uani d . 1 . .
H H14 0.2829 0.2151 0.0059 0.029 Uiso calc R 1 . .
O O13 0.38688(5) 0.10170(17) 0.06084(4) 0.0219(3) Uani d . 1 . .
O O14 0.34184(6) 0.04539(18) -0.00426(4) 0.0264(3) Uani d . 1 . .
C C17 0.42888(8) -0.0037(3) 0.16649(6) 0.0237(5) Uani d . 1 A .
C C18A 0.51489(11) -0.0781(6) 0.20164(14) 0.0274(12) Uani d P 0.712(10) A 1
H H18A 0.5224 0.0232 0.1918 0.033 Uiso calc PR 0.712(10) A 1
H H18B 0.5265 -0.1616 0.1878 0.033 Uiso calc PR 0.712(10) A 1
C C19A 0.5410(2) -0.0904(9) 0.24591(15) 0.0488(16) Uani d P 0.712(10) A 1
H H19A 0.5779 -0.0896 0.2522 0.073 Uiso calc PR 0.712(10) A 1
H H19B 0.5310 -0.1874 0.2555 0.073 Uiso calc PR 0.712(10) A 1
H H19C 0.5312 -0.0024 0.2590 0.073 Uiso calc PR 0.712(10) A 1
C C18B 0.5134(3) -0.0007(14) 0.2175(3) 0.023(3) Uani d P 0.288(10) A 2
H H18C 0.5268 0.0520 0.1985 0.028 Uiso calc PR 0.288(10) A 2
H H18D 0.5085 0.0765 0.2363 0.028 Uiso calc PR 0.288(10) A 2
C C19B 0.5477(6) -0.1283(17) 0.2390(4) 0.031(3) Uiso d P 0.288(10) A 2
H H19D 0.5816 -0.0863 0.2534 0.046 Uiso calc PR 0.288(10) A 2
H H19E 0.5500 -0.2063 0.2197 0.046 Uiso calc PR 0.288(10) A 2
H H19F 0.5341 -0.1763 0.2581 0.046 Uiso calc PR 0.288(10) A 2
N N15 0.34325(6) 0.03124(19) 0.12700(5) 0.0185(4) Uani d . 1 . .
H H15C 0.3199 0.0653 0.1380 0.022 Uiso calc R 1 . .
H H15D 0.3266 -0.0290 0.1051 0.022 Uiso calc R 1 . .
N N16 0.38162(6) -0.0566(2) 0.15541(5) 0.0221(4) Uani d . 1 . .
H H16 0.3744 -0.1432 0.1653 0.026 Uiso calc R 1 . .
O O15 0.44102(5) 0.11584(18) 0.15282(5) 0.0293(4) Uani d . 1 . .
O O16 0.46121(6) -0.0928(2) 0.19427(5) 0.0350(4) Uani d . 1 . .
Co Co2 0.661707(10) 0.76084(3) 0.155900(8) 0.01657(7) Uani d . 1 . .
C C21 0.66557(8) 0.6839(2) 0.08018(6) 0.0198(4) Uani d . 1 . .
C C22 0.62819(9) 0.4910(3) 0.03125(7) 0.0316(5) Uani d . 1 . .
H H22A 0.6276 0.4297 0.0546 0.038 Uiso calc R 1 . .
H H22B 0.6412 0.4235 0.0145 0.038 Uiso calc R 1 . .
C C23 0.57506(11) 0.5427(3) 0.00744(8) 0.0499(7) Uani d . 1 . .
H H23A 0.5535 0.4516 -0.0025 0.075 Uiso calc R 1 . .
H H23B 0.5757 0.6060 -0.0152 0.075 Uiso calc R 1 . .
H H23C 0.5614 0.6040 0.0245 0.075 Uiso calc R 1 . .
N N21 0.70996(7) 0.8665(2) 0.12868(5) 0.0210(4) Uani d . 1 . .
H H21A 0.7032 0.9710 0.1254 0.025 Uiso calc R 1 . .
H H21B 0.7435 0.8538 0.1446 0.025 Uiso calc R 1 . .
N N22 0.70081(7) 0.7952(2) 0.09118(5) 0.0237(4) Uani d . 1 . .
H H22 0.7177 0.8232 0.0756 0.028 Uiso calc R 1 . .
O O21 0.63925(5) 0.64307(16) 0.10010(4) 0.0201(3) Uani d . 1 . .
O O22 0.66203(6) 0.62304(17) 0.04504(4) 0.0266(3) Uani d . 1 . .
C C24 0.60653(8) 1.0327(2) 0.15778(6) 0.0202(4) Uani d . 1 . .
C C25 0.53594(8) 1.1650(3) 0.11072(7) 0.0299(5) Uani d . 1 . .
H H25A 0.5042 1.2116 0.1120 0.036 Uiso calc R 1 . .
H H25B 0.5276 1.0615 0.0981 0.036 Uiso calc R 1 . .
C C26 0.55730(10) 1.2659(3) 0.08614(7) 0.0361(6) Uani d . 1 . .
H H26A 0.5315 1.2819 0.0597 0.054 Uiso calc R 1 . .
H H26B 0.5871 1.2155 0.0832 0.054 Uiso calc R 1 . .
H H26C 0.5672 1.3662 0.0994 0.054 Uiso calc R 1 . .
N N23 0.68026(6) 0.9259(2) 0.20469(5) 0.0207(4) Uani d . 1 . .
H H23D 0.6828 0.8763 0.2281 0.025 Uiso calc R 1 . .
H H23E 0.7108 0.9734 0.2079 0.025 Uiso calc R 1 . .
N N24 0.64041(7) 1.0370(2) 0.19474(5) 0.0210(4) Uani d . 1 . .
H H24 0.6382 1.1059 0.2123 0.025 Uiso calc R 1 . .
O O23 0.60516(5) 0.93140(17) 0.13296(4) 0.0220(3) Uani d . 1 . .
O O24 0.57298(6) 1.14897(19) 0.15107(5) 0.0301(4) Uani d . 1 . .
C C27 0.63903(8) 0.5134(3) 0.19850(7) 0.0260(5) Uani d . 1 B .
C C28A 0.5735(2) 0.4775(7) 0.22683(19) 0.0322(13) Uani d P 0.612(7) B 3
H H28A 0.5835 0.4955 0.2559 0.039 Uiso calc PR 0.612(7) B 3
H H28B 0.5613 0.5764 0.2127 0.039 Uiso calc PR 0.612(7) B 3
C C29A 0.53289(15) 0.3553(5) 0.21343(12) 0.0339(13) Uani d P 0.612(7) B 3
H H29A 0.5025 0.3908 0.2186 0.051 Uiso calc PR 0.612(7) B 3
H H29B 0.5453 0.2591 0.2282 0.051 Uiso calc PR 0.612(7) B 3
H H29C 0.5243 0.3365 0.1848 0.051 Uiso calc PR 0.612(7) B 3
C C28B 0.5622(3) 0.4169(10) 0.2051(3) 0.048(2) Uani d P 0.388(7) B 4
H H28C 0.5450 0.4571 0.1778 0.058 Uiso calc PR 0.388(7) B 4
H H28D 0.5479 0.3144 0.2081 0.058 Uiso calc PR 0.388(7) B 4
C C29B 0.5609(4) 0.5253(13) 0.2354(3) 0.057(3) Uani d P 0.388(7) B 4
H H29D 0.5255 0.5461 0.2327 0.086 Uiso calc PR 0.388(7) B 4
H H29E 0.5773 0.6223 0.2323 0.086 Uiso calc PR 0.388(7) B 4
H H29F 0.5789 0.4814 0.2619 0.086 Uiso calc PR 0.388(7) B 4
N N25 0.71077(6) 0.5678(2) 0.18181(5) 0.0203(4) Uani d . 1 . .
H H25C 0.7177 0.5127 0.1622 0.024 Uiso calc R 1 . .
H H25D 0.7410 0.6028 0.1999 0.024 Uiso calc R 1 . .
N N26 0.68546(6) 0.4719(2) 0.20128(5) 0.0227(4) Uani d . 1 . .
H H26 0.7000 0.3887 0.2146 0.027 Uiso calc R 1 . .
O O25 0.61747(5) 0.63310(18) 0.18129(5) 0.0263(3) Uani d . 1 . .
O O26 0.61803(7) 0.4136(2) 0.21639(6) 0.0535(6) Uani d . 1 . .
Co Co3 0.861768(10) 0.23284(3) 0.102066(8) 0.01656(7) Uani d . 1 . .
C C31 0.92004(8) 0.0164(2) 0.15870(6) 0.0201(4) Uani d . 1 . .
C C32 1.00754(8) -0.0041(3) 0.19841(7) 0.0286(5) Uani d . 1 . .
H H32A 1.0107 0.0782 0.2185 0.034 Uiso calc R 1 . .
H H32B 1.0155 0.0411 0.1757 0.034 Uiso calc R 1 . .
C C33 1.04293(9) -0.1347(3) 0.21655(7) 0.0328(6) Uani d . 1 . .
H H33A 1.0778 -0.0954 0.2274 0.049 Uiso calc R 1 . .
H H33B 1.0406 -0.2129 0.1961 0.049 Uiso calc R 1 . .
H H33C 1.0336 -0.1816 0.2381 0.049 Uiso calc R 1 . .
N N31 0.83223(6) 0.03374(19) 0.12312(5) 0.0190(4) Uani d . 1 . .
H H31A 0.8104 0.0645 0.1359 0.023 Uiso calc R 1 . .
H H31B 0.8147 -0.0292 0.1020 0.023 Uiso calc R 1 . .
N N32 0.87400(6) -0.0467(2) 0.14988(5) 0.0239(4) Uani d . 1 . .
H H32 0.8698 -0.1357 0.1604 0.029 Uiso calc R 1 . .
O O31 0.92832(5) 0.14003(16) 0.14449(4) 0.0210(3) Uani d . 1 . .
O O32 0.95605(6) -0.06886(18) 0.18456(5) 0.0290(4) Uani d . 1 . .
C C34 0.91254(7) 0.5176(2) 0.11969(6) 0.0185(4) Uani d . 1 . .
C C35 0.95894(9) 0.6621(3) 0.08829(7) 0.0277(5) Uani d . 1 . .
H H35A 0.9303 0.6579 0.0625 0.033 Uiso calc R 1 . .
H H35B 0.9831 0.5780 0.0887 0.033 Uiso calc R 1 . .
C C36 0.98499(12) 0.8170(3) 0.09326(8) 0.0489(8) Uani d . 1 . .
H H36A 0.9980 0.8333 0.0714 0.073 Uiso calc R 1 . .
H H36B 1.0133 0.8195 0.1188 0.073 Uiso calc R 1 . .
H H36C 0.9606 0.8991 0.0928 0.073 Uiso calc R 1 . .
N N33 0.85559(6) 0.39863(19) 0.14547(5) 0.0185(4) Uani d . 1 . .
H H33D 0.8244 0.4471 0.1364 0.022 Uiso calc R 1 . .
H H33E 0.8593 0.3502 0.1693 0.022 Uiso calc R 1 . .
N N34 0.89534(6) 0.5077(2) 0.15053(5) 0.0185(4) Uani d . 1 . .
H H34 0.9078 0.5647 0.1722 0.022 Uiso calc R 1 . .
O O33 0.90476(5) 0.41820(16) 0.09329(4) 0.0202(3) Uani d . 1 . .
O O34 0.94035(6) 0.64404(17) 0.12149(4) 0.0239(3) Uani d . 1 . .
C C37 0.82773(8) 0.1031(2) 0.02534(6) 0.0187(4) Uani d . 1 . .
C C38 0.85617(9) -0.1023(3) -0.00621(7) 0.0303(5) Uani d . 1 . .
H H38A 0.8389 -0.1896 -0.0237 0.036 Uiso calc R 1 . .
H H38B 0.8710 -0.1422 0.0214 0.036 Uiso calc R 1 . .
C C39 0.89794(12) -0.0420(4) -0.01941(9) 0.0538(8) Uani d . 1 . .
H H39A 0.9215 -0.1264 -0.0190 0.081 Uiso calc R 1 . .
H H39B 0.9163 0.0405 -0.0012 0.081 Uiso calc R 1 . .
H H39C 0.8833 -0.0006 -0.0466 0.081 Uiso calc R 1 . .
N N35 0.79322(6) 0.2941(2) 0.05538(5) 0.0193(4) Uani d . 1 . .
H H35C 0.7659 0.2834 0.0638 0.023 Uiso calc R 1 . .
H H35D 0.7946 0.3955 0.0478 0.023 Uiso calc R 1 . .
N N36 0.78822(7) 0.1928(2) 0.02297(5) 0.0203(4) Uani d . 1 . .
H H36 0.7600 0.1894 0.0021 0.024 Uiso calc R 1 . .
O O35 0.86768(5) 0.09820(16) 0.05461(4) 0.0210(3) Uani d . 1 . .
O O36 0.81902(6) 0.01782(17) -0.00770(4) 0.0242(3) Uani d . 1 . .
Co Co4 0.169396(10) 0.75473(3) 0.153429(8) 0.01597(6) Uani d . 1 . .
C C41 0.11708(8) 1.0333(2) 0.15505(6) 0.0182(4) Uani d . 1 . .
C C42 0.05033(8) 1.1801(3) 0.10802(7) 0.0281(5) Uani d . 1 . .
H H42A 0.0153 1.1967 0.1079 0.034 Uiso calc R 1 . .
H H42B 0.0501 1.0893 0.0910 0.034 Uiso calc R 1 . .
C C43 0.06818(10) 1.3211(3) 0.09203(8) 0.0358(6) Uani d . 1 . .
H H43A 0.0449 1.3425 0.0649 0.054 Uiso calc R 1 . .
H H43B 0.1025 1.3027 0.0915 0.054 Uiso calc R 1 . .
H H43C 0.0688 1.4102 0.1092 0.054 Uiso calc R 1 . .
N N41 0.18798(7) 0.91604(19) 0.20300(5) 0.0202(4) Uani d . 1 . .
H H41A 0.1884 0.8659 0.2259 0.024 Uiso calc R 1 . .
H H41B 0.2195 0.9590 0.2075 0.024 Uiso calc R 1 . .
N N42 0.15002(7) 1.0330(2) 0.19243(5) 0.0208(4) Uani d . 1 . .
H H42 0.1483 1.1028 0.2099 0.025 Uiso calc R 1 . .
O O41 0.11619(5) 0.93343(16) 0.12992(4) 0.0190(3) Uani d . 1 . .
O O42 0.08458(6) 1.15162(17) 0.14867(4) 0.0269(3) Uani d . 1 . .
C C44 0.14550(7) 0.5096(2) 0.19671(6) 0.0170(4) Uani d . 1 . .
C C45 0.07985(8) 0.4684(3) 0.22343(7) 0.0265(5) Uani d . 1 . .
H H45A 0.0837 0.5796 0.2308 0.032 Uiso calc R 1 . .
H H45B 0.0757 0.4102 0.2460 0.032 Uiso calc R 1 . .
C C46 0.03322(9) 0.4472(3) 0.18709(8) 0.0345(6) Uani d . 1 . .
H H46A 0.0033 0.4829 0.1929 0.052 Uiso calc R 1 . .
H H46B 0.0292 0.3372 0.1798 0.052 Uiso calc R 1 . .
H H46C 0.0367 0.5076 0.1649 0.052 Uiso calc R 1 . .
N N43 0.21539(6) 0.55428(19) 0.17677(5) 0.0192(4) Uani d . 1 . .
H H43D 0.2205 0.4999 0.1563 0.023 Uiso calc R 1 . .
H H43E 0.2466 0.5842 0.1945 0.023 Uiso calc R 1 . .
N N44 0.19016(6) 0.4594(2) 0.19640(5) 0.0199(4) Uani d . 1 . .
H H44 0.2034 0.3716 0.2078 0.024 Uiso calc R 1 . .
O O43 0.12486(5) 0.63135(16) 0.18029(4) 0.0188(3) Uani d . 1 . .
O O44 0.12563(5) 0.41468(17) 0.21669(5) 0.0251(3) Uani d . 1 . .
C C47 0.17398(8) 0.6915(2) 0.07687(6) 0.0194(4) Uani d . 1 . .
C C48 0.13050(9) 0.5236(3) 0.02327(7) 0.0325(6) Uani d . 1 . .
H H48A 0.1308 0.4497 0.0446 0.039 Uiso calc R 1 . .
H H48B 0.1394 0.4656 0.0027 0.039 Uiso calc R 1 . .
C C49 0.07804(10) 0.5910(3) 0.00489(8) 0.0441(7) Uani d . 1 . .
H H49A 0.0534 0.5070 -0.0054 0.066 Uiso calc R 1 . .
H H49B 0.0772 0.6603 -0.0171 0.066 Uiso calc R 1 . .
H H49C 0.0693 0.6495 0.0252 0.066 Uiso calc R 1 . .
N N45 0.22220(6) 0.8546(2) 0.12932(5) 0.0199(4) Uani d . 1 . .
H H45C 0.2183 0.9606 0.1277 0.024 Uiso calc R 1 . .
H H45D 0.2549 0.8324 0.1455 0.024 Uiso calc R 1 . .
N N46 0.21268(7) 0.7915(2) 0.09073(5) 0.0230(4) Uani d . 1 . .
H H46 0.2315 0.8172 0.0764 0.028 Uiso calc R 1 . .
O O45 0.14707(5) 0.64853(16) 0.09604(4) 0.0201(3) Uani d . 1 . .
O O46 0.16830(6) 0.64395(18) 0.04004(4) 0.0273(4) Uani d . 1 . .
N N101 0.71481(6) 0.2698(2) 0.11364(5) 0.0216(4) Uani d . 1 . .
O O101 0.72087(6) 0.16852(17) 0.08997(5) 0.0281(4) Uani d . 1 . .
O O102 0.73847(6) 0.39666(17) 0.11777(5) 0.0300(4) Uani d . 1 . .
O O103 0.68603(6) 0.24390(19) 0.13268(5) 0.0342(4) Uani d . 1 . .
N N111 0.79002(6) 0.1855(2) 0.20916(5) 0.0192(4) Uani d . 1 . .
O O111 0.75882(6) 0.20017(18) 0.22718(4) 0.0253(3) Uani d . 1 . .
O O112 0.78583(6) 0.07391(19) 0.18579(5) 0.0312(4) Uani d . 1 . .
O O113 0.82537(6) 0.2811(2) 0.21539(5) 0.0358(4) Uani d . 1 . .
N N121 0.83351(7) 0.6941(2) 0.20478(5) 0.0222(4) Uani d . 1 . .
O O121 0.80825(6) 0.71321(18) 0.16828(4) 0.0302(4) Uani d . 1 . .
O O122 0.81160(6) 0.68252(19) 0.22976(4) 0.0270(4) Uani d . 1 . .
O O123 0.88088(6) 0.6874(2) 0.21545(5) 0.0369(4) Uani d . 1 . .
N N131 0.79525(7) 0.7141(2) 0.05358(5) 0.0228(4) Uani d . 1 . .
O O131 0.77184(5) 0.84304(16) 0.04915(4) 0.0218(3) Uani d . 1 . .
O O132 0.78612(6) 0.62343(18) 0.02471(4) 0.0308(4) Uani d . 1 . .
O O133 0.82550(9) 0.6800(3) 0.08622(6) 0.0746(8) Uani d . 1 . .
N N141 0.29539(6) 0.1812(2) 0.21059(5) 0.0187(4) Uani d . 1 . .
O O141 0.26319(5) 0.19033(18) 0.22794(4) 0.0241(3) Uani d . 1 . .
O O142 0.32952(7) 0.2818(2) 0.21749(5) 0.0359(4) Uani d . 1 . .
O O143 0.29348(6) 0.07125(19) 0.18752(5) 0.0316(4) Uani d . 1 . .
N N151 0.22660(6) 0.2607(2) 0.11169(5) 0.0217(4) Uani d . 1 . .
O O151 0.23779(6) 0.15584(17) 0.09150(4) 0.0266(3) Uani d . 1 . .
O O152 0.24698(6) 0.39237(18) 0.11406(5) 0.0314(4) Uani d . 1 . .
O O153 0.19592(6) 0.2345(2) 0.12905(5) 0.0362(4) Uani d . 1 . .
N N161 0.31379(7) 0.7123(2) 0.05965(5) 0.0202(4) Uani d . 1 . .
O O161 0.29207(5) 0.84470(16) 0.05366(4) 0.0216(3) Uani d . 1 . .
O O162 0.30895(7) 0.62641(18) 0.03041(5) 0.0334(4) Uani d . 1 . .
O O163 0.33890(7) 0.6712(2) 0.09410(5) 0.0398(4) Uani d . 1 . .
N N171 0.34031(6) 0.6733(2) 0.21102(5) 0.0186(4) Uani d . 1 . .
O O171 0.32225(6) 0.70080(17) 0.17398(4) 0.0228(3) Uani d . 1 . .
O O172 0.38704(5) 0.64911(18) 0.22713(5) 0.0272(4) Uani d . 1 . .
O O173 0.31158(5) 0.66930(18) 0.23114(4) 0.0239(3) Uani d . 1 . .

loop_
_atom_site_aniso_label
_atom_site_aniso_U_11
_atom_site_aniso_U_22
_atom_site_aniso_U_33
_atom_site_aniso_U_12
_atom_site_aniso_U_13
_atom_site_aniso_U_23
Co1 0.01957(14) 0.01827(15) 0.01411(13) 0.00035(11) 0.00613(11) 0.00113(11)
C11 0.0215(11) 0.0184(11) 0.0289(12) 0.0006(9) 0.0078(9) 0.0016(9)
C12 0.0348(14) 0.0362(16) 0.068(2) -0.0076(12) 0.0232(14) 0.0034(14)
C13 0.0545(18) 0.053(2) 0.0514(18) 0.0023(15) 0.0207(15) 0.0042(15)
N11 0.0217(9) 0.0231(10) 0.0188(9) 0.0009(7) 0.0085(7) 0.0004(7)
N12 0.0227(9) 0.0226(10) 0.0184(9) -0.0007(7) 0.0043(7) -0.0057(8)
O11 0.0271(8) 0.0197(8) 0.0278(8) 0.0004(6) 0.0150(7) -0.0004(7)
O12 0.0350(9) 0.0259(9) 0.0472(11) -0.0083(7) 0.0156(8) -0.0043(8)
C14 0.0284(11) 0.0191(11) 0.0146(10) -0.0015(9) 0.0095(9) 0.0003(8)
C15 0.0426(14) 0.0243(13) 0.0277(13) 0.0080(10) 0.0126(11) -0.0060(10)
C16 0.0452(16) 0.0494(18) 0.0501(17) 0.0040(13) 0.0266(14) -0.0125(14)
N13 0.0273(9) 0.0207(9) 0.0163(9) 0.0050(7) 0.0086(7) 0.0004(7)
N14 0.0278(10) 0.0284(10) 0.0129(8) 0.0076(8) 0.0030(7) -0.0017(8)
O13 0.0247(8) 0.0234(8) 0.0168(7) 0.0039(6) 0.0063(6) -0.0015(6)
O14 0.0341(9) 0.0275(9) 0.0172(7) 0.0061(7) 0.0085(7) -0.0039(6)
C17 0.0202(10) 0.0308(13) 0.0212(11) 0.0040(9) 0.0087(9) 0.0080(10)
C18A 0.0170(16) 0.031(3) 0.032(2) 0.0015(14) 0.0066(14) 0.0084(19)
C19A 0.034(3) 0.086(5) 0.023(2) -0.015(3) 0.005(2) -0.004(3)
C18B 0.016(4) 0.027(6) 0.024(5) 0.002(3) 0.004(3) 0.003(4)
N15 0.0179(8) 0.0198(9) 0.0169(9) 0.0009(7) 0.0049(7) -0.0006(7)
N16 0.0209(9) 0.0186(9) 0.0260(10) -0.0001(7) 0.0073(8) 0.0073(8)
O15 0.0204(8) 0.0339(9) 0.0309(9) -0.0030(7) 0.0053(7) 0.0184(7)
O16 0.0201(8) 0.0429(10) 0.0404(10) 0.0052(7) 0.0085(7) 0.0253(8)
Co2 0.01984(13) 0.01599(15) 0.01447(13) -0.00063(11) 0.00670(11) 0.00120(11)
C21 0.0254(11) 0.0186(11) 0.0151(10) 0.0022(8) 0.0066(9) 0.0006(8)
C22 0.0488(15) 0.0228(12) 0.0281(13) -0.0093(11) 0.0195(11) -0.0088(10)
C23 0.0536(18) 0.0495(18) 0.0370(16) -0.0132(14) 0.0034(13) -0.0070(14)
N21 0.0263(9) 0.0189(9) 0.0176(9) -0.0046(7) 0.0071(7) -0.0005(7)
N22 0.0319(10) 0.0252(10) 0.0181(9) -0.0085(8) 0.0139(8) -0.0024(8)
O21 0.0248(8) 0.0195(8) 0.0176(7) -0.0040(6) 0.0093(6) -0.0019(6)
O22 0.0416(9) 0.0231(8) 0.0204(8) -0.0070(7) 0.0174(7) -0.0054(7)
C24 0.0231(11) 0.0212(11) 0.0205(11) 0.0018(9) 0.0130(9) 0.0036(9)
C25 0.0248(12) 0.0350(14) 0.0286(12) 0.0097(10) 0.0074(10) 0.0053(11)
C26 0.0399(14) 0.0395(15) 0.0305(13) 0.0094(12) 0.0144(11) 0.0105(11)
N23 0.0239(9) 0.0209(9) 0.0166(9) -0.0006(7) 0.0058(7) 0.0025(7)
N24 0.0292(10) 0.0189(9) 0.0166(9) 0.0037(7) 0.0098(7) -0.0022(7)
O23 0.0249(8) 0.0224(8) 0.0175(7) 0.0039(6) 0.0057(6) 0.0002(6)
O24 0.0347(9) 0.0323(9) 0.0258(8) 0.0136(7) 0.0139(7) 0.0023(7)
C27 0.0262(11) 0.0255(12) 0.0263(12) -0.0016(9) 0.0091(9) 0.0097(10)
C28A 0.037(3) 0.023(3) 0.046(3) -0.002(2) 0.026(3) 0.006(2)
C29A 0.025(2) 0.046(3) 0.030(2) 0.0026(19) 0.0090(17) 0.0064(19)
C28B 0.048(5) 0.030(5) 0.074(7) -0.009(4) 0.032(5) 0.005(4)
C29B 0.071(7) 0.057(7) 0.056(6) 0.029(5) 0.038(5) 0.027(5)
N25 0.0202(9) 0.0184(9) 0.0237(9) -0.0016(7) 0.0092(7) 0.0023(7)
N26 0.0240(9) 0.0181(9) 0.0261(10) -0.0004(7) 0.0087(8) 0.0091(8)
O25 0.0229(8) 0.0273(9) 0.0316(9) 0.0030(6) 0.0131(7) 0.0133(7)
O26 0.0350(10) 0.0508(12) 0.0836(15) 0.0073(9) 0.0318(10) 0.0436(11)
Co3 0.01981(14) 0.01586(15) 0.01406(13) -0.00134(11) 0.00592(11) -0.00030(11)
C31 0.0242(11) 0.0177(11) 0.0210(11) 0.0031(8) 0.0112(9) 0.0008(9)
C32 0.0232(11) 0.0263(13) 0.0364(13) 0.0019(9) 0.0105(10) 0.0029(11)
C33 0.0281(12) 0.0290(13) 0.0385(14) 0.0047(10) 0.0080(11) 0.0036(11)
N31 0.0192(9) 0.0170(9) 0.0218(9) -0.0017(7) 0.0083(7) -0.0024(7)
N32 0.0228(9) 0.0165(9) 0.0338(11) 0.0016(7) 0.0114(8) 0.0106(8)
O31 0.0218(7) 0.0174(8) 0.0230(8) -0.0014(6) 0.0069(6) 0.0045(6)
O32 0.0230(8) 0.0228(8) 0.0405(10) 0.0044(6) 0.0102(7) 0.0129(7)
C34 0.0184(10) 0.0177(11) 0.0179(10) -0.0009(8) 0.0044(8) 0.0021(8)
C35 0.0322(12) 0.0294(13) 0.0249(12) -0.0066(10) 0.0143(10) -0.0018(10)
C36 0.067(2) 0.0451(17) 0.0442(16) -0.0283(15) 0.0321(15) -0.0064(14)
N33 0.0190(9) 0.0198(9) 0.0175(9) -0.0005(7) 0.0073(7) 0.0001(7)
N34 0.0207(9) 0.0196(9) 0.0151(8) -0.0043(7) 0.0060(7) -0.0039(7)
O33 0.0271(8) 0.0171(8) 0.0185(7) -0.0030(6) 0.0106(6) -0.0023(6)
O34 0.0301(8) 0.0211(8) 0.0238(8) -0.0081(6) 0.0134(7) -0.0030(6)
C37 0.0279(11) 0.0140(10) 0.0159(10) -0.0005(8) 0.0098(9) 0.0019(8)
C38 0.0444(14) 0.0210(12) 0.0224(12) 0.0116(10) 0.0076(10) -0.0051(9)
C39 0.066(2) 0.0546(19) 0.0579(19) 0.0287(16) 0.0427(17) 0.0135(15)
N35 0.0253(9) 0.0170(9) 0.0158(9) 0.0012(7) 0.0075(7) -0.0023(7)
N36 0.0268(9) 0.0194(9) 0.0124(8) 0.0020(7) 0.0037(7) -0.0020(7)
O35 0.0242(8) 0.0211(8) 0.0165(7) 0.0015(6) 0.0058(6) -0.0020(6)
O36 0.0343(8) 0.0216(8) 0.0156(7) 0.0056(7) 0.0073(6) -0.0033(6)
Co4 0.01871(13) 0.01439(14) 0.01511(13) -0.00110(11) 0.00620(10) 0.00028(11)
C41 0.0229(10) 0.0155(11) 0.0195(10) -0.0011(8) 0.0113(9) 0.0016(8)
C42 0.0270(12) 0.0254(12) 0.0272(12) 0.0035(9) 0.0033(10) 0.0038(10)
C43 0.0398(14) 0.0334(14) 0.0353(14) -0.0003(11) 0.0144(12) 0.0069(11)
N41 0.0251(9) 0.0184(9) 0.0151(8) -0.0022(7) 0.0045(7) 0.0022(7)
N42 0.0294(10) 0.0174(9) 0.0158(9) 0.0024(7) 0.0082(7) -0.0015(7)
O41 0.0227(7) 0.0165(7) 0.0161(7) 0.0007(6) 0.0046(6) -0.0012(6)
O42 0.0320(9) 0.0224(8) 0.0251(8) 0.0077(7) 0.0083(7) 0.0000(7)
C44 0.0220(10) 0.0149(10) 0.0136(9) -0.0015(8) 0.0056(8) -0.0002(8)
C45 0.0306(12) 0.0251(12) 0.0313(12) 0.0074(10) 0.0202(10) 0.0103(10)
C46 0.0279(12) 0.0335(14) 0.0456(15) -0.0024(10) 0.0172(11) 0.0005(12)
N43 0.0164(8) 0.0188(9) 0.0229(9) -0.0025(7) 0.0076(7) 0.0004(7)
N44 0.0197(9) 0.0144(9) 0.0256(9) 0.0021(7) 0.0079(7) 0.0058(7)
O43 0.0207(7) 0.0153(7) 0.0223(7) 0.0026(6) 0.0098(6) 0.0037(6)
O44 0.0262(8) 0.0223(8) 0.0320(9) 0.0065(6) 0.0165(7) 0.0109(7)
C47 0.0260(11) 0.0146(10) 0.0185(10) 0.0017(8) 0.0089(9) 0.0014(8)
C48 0.0501(15) 0.0251(13) 0.0299(13) -0.0159(11) 0.0235(12) -0.0142(10)
C49 0.0446(16) 0.0543(18) 0.0306(14) -0.0140(14) 0.0093(12) -0.0127(13)
N45 0.0215(9) 0.0202(9) 0.0168(9) -0.0043(7) 0.0051(7) -0.0002(7)
N46 0.0272(10) 0.0261(10) 0.0200(9) -0.0076(8) 0.0135(8) -0.0017(8)
O45 0.0244(8) 0.0197(8) 0.0184(7) -0.0039(6) 0.0102(6) -0.0022(6)
O46 0.0390(9) 0.0257(9) 0.0227(8) -0.0103(7) 0.0175(7) -0.0076(7)
N101 0.0186(9) 0.0213(10) 0.0221(9) 0.0010(7) 0.0036(7) 0.0032(8)
O101 0.0393(9) 0.0202(8) 0.0258(8) -0.0026(7) 0.0127(7) -0.0041(7)
O102 0.0286(8) 0.0193(8) 0.0440(10) -0.0059(7) 0.0150(8) -0.0070(7)
O103 0.0349(9) 0.0356(10) 0.0398(10) -0.0036(8) 0.0228(8) 0.0024(8)
N111 0.0209(9) 0.0216(10) 0.0143(8) 0.0002(7) 0.0051(7) -0.0002(7)
O111 0.0265(8) 0.0320(9) 0.0222(8) 0.0034(7) 0.0145(7) 0.0000(7)
O112 0.0393(9) 0.0294(9) 0.0262(8) -0.0013(7) 0.0130(7) -0.0135(7)
O113 0.0379(10) 0.0431(11) 0.0301(9) -0.0222(8) 0.0164(8) -0.0077(8)
N121 0.0283(10) 0.0165(9) 0.0255(10) -0.0026(7) 0.0142(8) -0.0016(8)
O121 0.0461(10) 0.0280(9) 0.0185(8) 0.0046(7) 0.0136(7) 0.0045(7)
O122 0.0283(8) 0.0366(9) 0.0201(8) -0.0070(7) 0.0136(7) 0.0014(7)
O123 0.0242(9) 0.0488(11) 0.0411(10) -0.0059(8) 0.0154(8) -0.0184(9)
N131 0.0255(9) 0.0242(10) 0.0180(9) 0.0040(8) 0.0066(8) 0.0015(8)
O131 0.0254(8) 0.0154(8) 0.0249(8) 0.0017(6) 0.0091(6) 0.0040(6)
O132 0.0447(10) 0.0223(9) 0.0217(8) 0.0014(7) 0.0067(7) -0.0039(7)
O133 0.0900(17) 0.0707(15) 0.0281(11) 0.0559(13) -0.0240(10) -0.0135(10)
N141 0.0210(9) 0.0200(9) 0.0140(8) 0.0010(7) 0.0045(7) -0.0004(7)
O141 0.0264(8) 0.0287(9) 0.0214(8) 0.0017(7) 0.0135(6) -0.0008(7)
O142 0.0413(10) 0.0381(10) 0.0332(9) -0.0223(8) 0.0193(8) -0.0081(8)
O143 0.0399(9) 0.0294(9) 0.0274(9) 0.0006(7) 0.0143(7) -0.0142(7)
N151 0.0185(8) 0.0210(10) 0.0230(9) -0.0002(7) 0.0039(7) 0.0024(8)
O151 0.0333(9) 0.0206(8) 0.0263(8) 0.0001(7) 0.0109(7) -0.0049(7)
O152 0.0359(9) 0.0189(8) 0.0461(10) -0.0046(7) 0.0226(8) -0.0044(7)
O153 0.0350(9) 0.0375(10) 0.0450(11) -0.0077(8) 0.0251(8) -0.0014(8)
N161 0.0249(9) 0.0199(9) 0.0176(9) 0.0018(7) 0.0094(7) 0.0007(7)
O161 0.0263(8) 0.0163(8) 0.0206(8) 0.0040(6) 0.0062(6) -0.0006(6)
O162 0.0542(11) 0.0238(9) 0.0220(8) 0.0071(8) 0.0130(8) -0.0060(7)
O163 0.0557(11) 0.0338(10) 0.0195(8) 0.0171(9) -0.0002(8) 0.0043(7)
N171 0.0213(9) 0.0169(9) 0.0180(9) -0.0040(7) 0.0073(7) -0.0002(7)
O171 0.0301(8) 0.0249(8) 0.0159(7) 0.0016(6) 0.0110(6) 0.0056(6)
O172 0.0189(8) 0.0310(9) 0.0282(8) -0.0003(7) 0.0036(6) -0.0057(7)
O173 0.0251(8) 0.0311(9) 0.0185(7) -0.0063(7) 0.0114(6) -0.0001(7)

loop_
_atom_type_symbol
_atom_type_description
_atom_type_scat_dispersion_real
_atom_type_scat_dispersion_imag
_atom_type_scat_source
C C 0.0033 0.0016 'International Tables Vol C Tables 4.2.6.8 and 6.1.1.4'
H H 0.0000 0.0000 'International Tables Vol C Tables 4.2.6.8 and 6.1.1.4'
N N 0.0061 0.0033 'International Tables Vol C Tables 4.2.6.8 and 6.1.1.4'
O O 0.0106 0.0060 'International Tables Vol C Tables 4.2.6.8 and 6.1.1.4'
Co Co 0.3494 0.9721 'International Tables Vol C Tables 4.2.6.8 and 6.1.1.4'

loop_
_geom_angle_atom_site_label_1
_geom_angle_atom_site_label_2
_geom_angle_atom_site_label_3
_geom_angle
O11 Co1 O15 88.32(6)
O11 Co1 O13 95.73(6)
O15 Co1 O13 94.30(6)
O11 Co1 N13 98.24(6)
O15 Co1 N13 170.86(7)
O13 Co1 N13 78.78(6)
O11 Co1 N15 164.39(6)
O15 Co1 N15 77.65(6)
O13 Co1 N15 92.16(6)
N13 Co1 N15 96.49(7)
O11 Co1 N11 77.60(6)
O15 Co1 N11 93.69(7)
O13 Co1 N11 169.43(6)
N13 Co1 N11 93.93(6)
N15 Co1 N11 96.30(6)
O11 C11 O12 124.4(2)
O11 C11 N12 123.98(19)
O12 C11 N12 111.50(19)
O12 C12 C13 109.4(2)
O12 C12 H12A 109.8
C13 C12 H12A 109.8
O12 C12 H12B 109.8
C13 C12 H12B 109.8
H12A C12 H12B 108.2
C12 C13 H13A 109.5
C12 C13 H13B 109.5
H13A C13 H13B 109.5
C12 C13 H13C 109.5
H13A C13 H13C 109.5
H13B C13 H13C 109.5
N12 N11 Co1 106.45(11)
N12 N11 H11A 110.4
Co1 N11 H11A 110.4
N12 N11 H11B 110.4
Co1 N11 H11B 110.4
H11A N11 H11B 108.6
C11 N12 N11 115.54(17)
C11 N12 H12 122.2
N11 N12 H12 122.2
C11 O11 Co1 112.30(13)
C11 O12 C12 116.64(19)
O13 C14 N14 124.03(19)
O13 C14 O14 124.05(19)
N14 C14 O14 111.92(18)
O14 C15 C16 111.8(2)
O14 C15 H15A 109.2
C16 C15 H15A 109.2
O14 C15 H15B 109.2
C16 C15 H15B 109.2
H15A C15 H15B 107.9
C15 C16 H16A 109.5
C15 C16 H16B 109.5
H16A C16 H16B 109.5
C15 C16 H16C 109.5
H16A C16 H16C 109.5
H16B C16 H16C 109.5
N14 N13 Co1 107.63(12)
N14 N13 H13D 110.2
Co1 N13 H13D 110.2
N14 N13 H13E 110.2
Co1 N13 H13E 110.2
H13D N13 H13E 108.5
C14 N14 N13 117.82(17)
C14 N14 H14 121.1
N13 N14 H14 121.1
C14 O13 Co1 110.88(13)
C14 O14 C15 117.57(17)
O15 C17 N16 123.5(2)
O15 C17 O16 124.41(19)
N16 C17 O16 112.09(19)
O16 C18A C19A 106.6(4)
O16 C18A H18A 110.4
C19A C18A H18A 110.4
O16 C18A H18B 110.4
C19A C18A H18B 110.4
H18A C18A H18B 108.6
C19B C18B O16 102.1(9)
C19B C18B H18C 111.3
O16 C18B H18C 111.3
C19B C18B H18D 111.3
O16 C18B H18D 111.3
H18C C18B H18D 109.2
C18B C19B H19D 109.5
C18B C19B H19E 109.5
H19D C19B H19E 109.5
C18B C19B H19F 109.5
H19D C19B H19F 109.5
H19E C19B H19F 109.5
N16 N15 Co1 108.32(11)
N16 N15 H15C 110.0
Co1 N15 H15C 110.0
N16 N15 H15D 110.0
Co1 N15 H15D 110.0
H15C N15 H15D 108.4
C17 N16 N15 117.57(17)
C17 N16 H16 121.2
N15 N16 H16 121.2
C17 O15 Co1 112.92(13)
C17 O16 C18A 118.95(19)
C17 O16 C18B 111.1(3)
C18A O16 C18B 32.9(3)
O25 Co2 O23 93.27(6)
O25 Co2 N21 173.50(7)
O23 Co2 N21 92.03(6)
O25 Co2 O21 97.26(6)
O23 Co2 O21 91.76(6)
N21 Co2 O21 78.81(6)
O25 Co2 N25 78.02(6)
O23 Co2 N25 171.23(6)
N21 Co2 N25 96.59(7)
O21 Co2 N25 88.33(6)
O25 Co2 N23 90.66(6)
O23 Co2 N23 78.05(6)
N21 Co2 N23 94.11(7)
O21 Co2 N23 167.46(6)
N25 Co2 N23 102.87(7)
O21 C21 O22 124.25(19)
O21 C21 N22 124.23(19)
O22 C21 N22 111.52(18)
O22 C22 C23 111.2(2)
O22 C22 H22A 109.4
C23 C22 H22A 109.4
O22 C22 H22B 109.4
C23 C22 H22B 109.4
H22A C22 H22B 108.0
C22 C23 H23A 109.5
C22 C23 H23B 109.5
H23A C23 H23B 109.5
C22 C23 H23C 109.5
H23A C23 H23C 109.5
H23B C23 H23C 109.5
N22 N21 Co2 108.10(12)
N22 N21 H21A 110.1
Co2 N21 H21A 110.1
N22 N21 H21B 110.1
Co2 N21 H21B 110.1
H21A N21 H21B 108.4
C21 N22 N21 117.67(16)
C21 N22 H22 121.2
N21 N22 H22 121.2
C21 O21 Co2 111.03(13)
C21 O22 C22 117.05(16)
O23 C24 N24 124.32(19)
O23 C24 O24 123.81(19)
N24 C24 O24 111.84(18)
O24 C25 C26 109.86(19)
O24 C25 H25A 109.7
C26 C25 H25A 109.7
O24 C25 H25B 109.7
C26 C25 H25B 109.7
H25A C25 H25B 108.2
C25 C26 H26A 109.5
C25 C26 H26B 109.5
H26A C26 H26B 109.5
C25 C26 H26C 109.5
H26A C26 H26C 109.5
H26B C26 H26C 109.5
N24 N23 Co2 107.04(11)
N24 N23 H23D 110.3
Co2 N23 H23D 110.3
N24 N23 H23E 110.3
Co2 N23 H23E 110.3
H23D N23 H23E 108.6
C24 N24 N23 117.26(16)
C24 N24 H24 121.4
N23 N24 H24 121.4
C24 O23 Co2 112.50(13)
C24 O24 C25 117.56(17)
O25 C27 N26 124.0(2)
O25 C27 O26 123.7(2)
N26 C27 O26 112.28(19)
C29A C28A O26 105.3(4)
C29A C28A H28A 110.7
O26 C28A H28A 110.7
C29A C28A H28B 110.7
O26 C28A H28B 110.7
H28A C28A H28B 108.8
C29B C28B O26 96.2(7)
C29B C28B H28C 112.5
O26 C28B H28C 112.5
C29B C28B H28D 112.5
O26 C28B H28D 112.5
H28C C28B H28D 110.0
N26 N25 Co2 107.93(12)
N26 N25 H25C 110.1
Co2 N25 H25C 110.1
N26 N25 H25D 110.1
Co2 N25 H25D 110.1
H25C N25 H25D 108.4
C27 N26 N25 116.92(17)
C27 N26 H26 121.5
N25 N26 H26 121.5
C27 O25 Co2 113.10(13)
C27 O26 C28B 117.6(4)
C27 O26 C28A 114.9(3)
C28B O26 C28A 34.7(4)
O33 Co3 O35 95.25(5)
O33 Co3 O31 89.16(5)
O35 Co3 O31 94.10(5)
O33 Co3 N35 95.97(6)
O35 Co3 N35 78.98(6)
O31 Co3 N35 171.71(6)
O33 Co3 N31 167.01(6)
O35 Co3 N31 89.28(6)
O31 Co3 N31 78.37(6)
N35 Co3 N31 96.84(7)
O33 Co3 N33 78.13(6)
O35 Co3 N33 171.95(6)
O31 Co3 N33 90.41(6)
N35 Co3 N33 97.01(6)
N31 Co3 N33 98.17(6)
O31 C31 O32 123.81(19)
O31 C31 N32 123.95(19)
O32 C31 N32 112.24(18)
O32 C32 C33 106.73(18)
O32 C32 H32A 110.4
C33 C32 H32A 110.4
O32 C32 H32B 110.4
C33 C32 H32B 110.4
H32A C32 H32B 108.6
C32 C33 H33A 109.5
C32 C33 H33B 109.5
H33A C33 H33B 109.5
C32 C33 H33C 109.5
H33A C33 H33C 109.5
H33B C33 H33C 109.5
N32 N31 Co3 107.42(11)
N32 N31 H31A 110.2
Co3 N31 H31A 110.2
N32 N31 H31B 110.2
Co3 N31 H31B 110.2
H31A N31 H31B 108.5
C31 N32 N31 117.87(17)
C31 N32 H32 121.1
N31 N32 H32 121.1
C31 O31 Co3 112.10(13)
C31 O32 C32 116.51(17)
O33 C34 O34 123.49(18)
O33 C34 N34 124.04(18)
O34 C34 N34 112.44(17)
O34 C35 C36 107.14(18)
O34 C35 H35A 110.3
C36 C35 H35A 110.3
O34 C35 H35B 110.3
C36 C35 H35B 110.3
H35A C35 H35B 108.5
C35 C36 H36A 109.5
C35 C36 H36B 109.5
H36A C36 H36B 109.5
C35 C36 H36C 109.5
H36A C36 H36C 109.5
H36B C36 H36C 109.5
N34 N33 Co3 106.00(11)
N34 N33 H33D 110.5
Co3 N33 H33D 110.5
N34 N33 H33E 110.5
Co3 N33 H33E 110.5
H33D N33 H33E 108.7
C34 N34 N33 115.09(16)
C34 N34 H34 122.5
N33 N34 H34 122.5
C34 O33 Co3 112.04(13)
C34 O34 C35 114.64(16)
O35 C37 N36 124.28(18)
O35 C37 O36 124.02(18)
N36 C37 O36 111.71(17)
O36 C38 C39 111.58(19)
O36 C38 H38A 109.3
C39 C38 H38A 109.3
O36 C38 H38B 109.3
C39 C38 H38B 109.3
H38A C38 H38B 108.0
C38 C39 H39A 109.5
C38 C39 H39B 109.5
H39A C39 H39B 109.5
C38 C39 H39C 109.5
H39A C39 H39C 109.5
H39B C39 H39C 109.5
N36 N35 Co3 107.03(12)
N36 N35 H35C 110.3
Co3 N35 H35C 110.3
N36 N35 H35D 110.3
Co3 N35 H35D 110.3
H35C N35 H35D 108.6
C37 N36 N35 117.52(16)
C37 N36 H36 121.2
N35 N36 H36 121.2
C37 O35 Co3 111.03(13)
C37 O36 C38 116.65(16)
O41 Co4 O43 95.82(5)
O41 Co4 O45 90.00(5)
O43 Co4 O45 101.36(5)
O41 Co4 N45 92.21(6)
O43 Co4 N45 171.97(6)
O45 Co4 N45 78.47(6)
O41 Co4 N43 172.67(6)
O43 Co4 N43 77.72(6)
O45 Co4 N43 87.92(6)
N45 Co4 N43 94.26(6)
O41 Co4 N41 78.01(6)
O43 Co4 N41 88.05(6)
O45 Co4 N41 165.52(6)
N45 Co4 N41 93.75(6)
N43 Co4 N41 104.96(6)
O41 C41 N42 123.83(19)
O41 C41 O42 124.59(19)
N42 C41 O42 111.56(17)
O42 C42 C43 108.87(19)
O42 C42 H42A 109.9
C43 C42 H42A 109.9
O42 C42 H42B 109.9
C43 C42 H42B 109.9
H42A C42 H42B 108.3
C42 C43 H43A 109.5
C42 C43 H43B 109.5
H43A C43 H43B 109.5
C42 C43 H43C 109.5
H43A C43 H43C 109.5
H43B C43 H43C 109.5
N42 N41 Co4 107.05(11)
N42 N41 H41A 110.3
Co4 N41 H41A 110.3
N42 N41 H41B 110.3
Co4 N41 H41B 110.3
H41A N41 H41B 108.6
C41 N42 N41 117.56(16)
C41 N42 H42 121.2
N41 N42 H42 121.2
C41 O41 Co4 112.77(13)
C41 O42 C42 118.33(17)
O43 C44 O44 124.08(18)
O43 C44 N44 123.88(18)
O44 C44 N44 112.04(17)
O44 C45 C46 111.80(18)
O44 C45 H45A 109.3
C46 C45 H45A 109.3
O44 C45 H45B 109.3
C46 C45 H45B 109.3
H45A C45 H45B 107.9
C45 C46 H46A 109.5
C45 C46 H46B 109.5
H46A C46 H46B 109.5
C45 C46 H46C 109.5
H46A C46 H46C 109.5
H46B C46 H46C 109.5
N44 N43 Co4 108.77(11)
N44 N43 H43D 109.9
Co4 N43 H43D 109.9
N44 N43 H43E 109.9
Co4 N43 H43E 109.9
H43D N43 H43E 108.3
C44 N44 N43 116.73(16)
C44 N44 H44 121.6
N43 N44 H44 121.6
C44 O43 Co4 112.87(12)
C44 O44 C45 116.64(16)
O45 C47 O46 124.43(19)
O45 C47 N46 124.01(19)
O46 C47 N46 111.57(18)
O46 C48 C49 111.5(2)
O46 C48 H48A 109.3
C49 C48 H48A 109.3
O46 C48 H48B 109.3
C49 C48 H48B 109.3
H48A C48 H48B 108.0
C48 C49 H49A 109.5
C48 C49 H49B 109.5
H49A C49 H49B 109.5
C48 C49 H49C 109.5
H49A C49 H49C 109.5
H49B C49 H49C 109.5
N46 N45 Co4 108.25(11)
N46 N45 H45C 110.0
Co4 N45 H45C 110.0
N46 N45 H45D 110.0
Co4 N45 H45D 110.0
H45C N45 H45D 108.4
C47 N46 N45 117.52(16)
C47 N46 H46 121.2
N45 N46 H46 121.2
C47 O45 Co4 111.73(13)
C47 O46 C48 116.51(16)
O103 N101 O102 120.49(18)
O103 N101 O101 120.18(18)
O102 N101 O101 119.32(17)
O113 N111 O112 120.81(17)
O113 N111 O111 119.44(17)
O112 N111 O111 119.74(17)
O122 N121 O123 120.79(18)
O122 N121 O121 120.60(18)
O123 N121 O121 118.61(18)
O133 N131 O132 121.02(19)
O133 N131 O131 119.27(18)
O132 N131 O131 119.70(17)
O143 N141 O142 120.88(17)
O143 N141 O141 119.85(17)
O142 N141 O141 119.26(17)
O153 N151 O152 120.41(18)
O153 N151 O151 120.42(18)
O152 N151 O151 119.17(17)
O163 N161 O162 121.33(18)
O163 N161 O161 119.76(17)
O162 N161 O161 118.91(17)
O173 N171 O172 120.72(17)
O173 N171 O171 120.05(16)
O172 N171 O171 119.23(16)

loop_
_geom_bond_atom_site_label_1
_geom_bond_atom_site_label_2
_geom_bond_distance
_geom_bond_publ_flag
Co1 O11 2.1005(15) y
Co1 O15 2.1172(15) y
Co1 O13 2.1179(14) y
Co1 N13 2.1236(17) y
Co1 N15 2.1460(17) y
Co1 N11 2.1649(17) y
C11 O11 1.236(3) ?
C11 O12 1.338(3) ?
C11 N12 1.345(3) ?
C12 O12 1.461(3) ?
C12 C13 1.471(4) ?
C12 H12A 0.9900 ?
C12 H12B 0.9900 ?
C13 H13A 0.9800 ?
C13 H13B 0.9800 ?
C13 H13C 0.9800 ?
N11 N12 1.421(2) ?
N11 H11A 0.9200 ?
N11 H11B 0.9200 ?
N12 H12 0.8800 ?
C14 O13 1.249(2) ?
C14 N14 1.324(3) ?
C14 O14 1.332(2) ?
C15 O14 1.451(3) ?
C15 C16 1.505(3) ?
C15 H15A 0.9900 ?
C15 H15B 0.9900 ?
C16 H16A 0.9800 ?
C16 H16B 0.9800 ?
C16 H16C 0.9800 ?
N13 N14 1.413(2) ?
N13 H13D 0.9200 ?
N13 H13E 0.9200 ?
N14 H14 0.8800 ?
C17 O15 1.238(3) ?
C17 N16 1.326(3) ?
C17 O16 1.331(2) ?
C18A O16 1.441(3) ?
C18A C19A 1.497(7) ?
C18A H18A 0.9900 ?
C18A H18B 0.9900 ?
C19A H19A 0.9800 ?
C19A H19B 0.9800 ?
C19A H19C 0.9800 ?
C18B C19B 1.488(17) ?
C18B O16 1.619(9) ?
C18B H18C 0.9900 ?
C18B H18D 0.9900 ?
C19B H19D 0.9800 ?
C19B H19E 0.9800 ?
C19B H19F 0.9800 ?
N15 N16 1.416(2) ?
N15 H15C 0.9200 ?
N15 H15D 0.9200 ?
N16 H16 0.8800 ?
Co2 O25 2.0853(14) y
Co2 O23 2.1090(14) y
Co2 N21 2.1240(17) y
Co2 O21 2.1270(14) y
Co2 N25 2.1534(17) y
Co2 N23 2.1678(17) y
C21 O21 1.239(2) ?
C21 O22 1.331(2) ?
C21 N22 1.335(3) ?
C22 O22 1.455(3) ?
C22 C23 1.504(4) ?
C22 H22A 0.9900 ?
C22 H22B 0.9900 ?
C23 H23A 0.9800 ?
C23 H23B 0.9800 ?
C23 H23C 0.9800 ?
N21 N22 1.413(2) ?
N21 H21A 0.9200 ?
N21 H21B 0.9200 ?
N22 H22 0.8800 ?
C24 O23 1.235(2) ?
C24 N24 1.332(3) ?
C24 O24 1.338(2) ?
C25 O24 1.461(3) ?
C25 C26 1.499(3) ?
C25 H25A 0.9900 ?
C25 H25B 0.9900 ?
C26 H26A 0.9800 ?
C26 H26B 0.9800 ?
C26 H26C 0.9800 ?
N23 N24 1.421(2) ?
N23 H23D 0.9200 ?
N23 H23E 0.9200 ?
N24 H24 0.8800 ?
C27 O25 1.246(3) ?
C27 N26 1.320(3) ?
C27 O26 1.324(3) ?
C28A C29A 1.502(7) ?
C28A O26 1.524(6) ?
C28A H28A 0.9900 ?
C28A H28B 0.9900 ?
C29A H29A 0.9800 ?
C29A H29B 0.9800 ?
C29A H29C 0.9800 ?
C28B C29B 1.440(14) ?
C28B O26 1.476(8) ?
C28B H28C 0.9900 ?
C28B H28D 0.9900 ?
C29B H29D 0.9800 ?
C29B H29E 0.9800 ?
C29B H29F 0.9800 ?
N25 N26 1.418(2) ?
N25 H25C 0.9200 ?
N25 H25D 0.9200 ?
N26 H26 0.8800 ?
Co3 O33 2.0896(14) y
Co3 O35 2.1062(14) y
Co3 O31 2.1112(14) y
Co3 N35 2.1285(17) y
Co3 N31 2.1515(16) y
Co3 N33 2.1582(16) y
C31 O31 1.237(2) ?
C31 O32 1.329(2) ?
C31 N32 1.334(3) ?
C32 O32 1.465(3) ?
C32 C33 1.492(3) ?
C32 H32A 0.9900 ?
C32 H32B 0.9900 ?
C33 H33A 0.9800 ?
C33 H33B 0.9800 ?
C33 H33C 0.9800 ?
N31 N32 1.411(2) ?
N31 H31A 0.9200 ?
N31 H31B 0.9200 ?
N32 H32 0.8800 ?
C34 O33 1.236(2) ?
C34 O34 1.329(2) ?
C34 N34 1.348(2) ?
C35 O34 1.458(2) ?
C35 C36 1.503(3) ?
C35 H35A 0.9900 ?
C35 H35B 0.9900 ?
C36 H36A 0.9800 ?
C36 H36B 0.9800 ?
C36 H36C 0.9800 ?
N33 N34 1.421(2) ?
N33 H33D 0.9200 ?
N33 H33E 0.9200 ?
N34 H34 0.8800 ?
C37 O35 1.240(2) ?
C37 N36 1.329(3) ?
C37 O36 1.338(2) ?
C38 O36 1.457(2) ?
C38 C39 1.498(4) ?
C38 H38A 0.9900 ?
C38 H38B 0.9900 ?
C39 H39A 0.9800 ?
C39 H39B 0.9800 ?
C39 H39C 0.9800 ?
N35 N36 1.417(2) ?
N35 H35C 0.9200 ?
N35 H35D 0.9200 ?
N36 H36 0.8800 ?
Co4 O41 2.1063(14) y
Co4 O43 2.1064(14) y
Co4 O45 2.1297(14) y
Co4 N45 2.1338(16) y
Co4 N43 2.1450(17) y
Co4 N41 2.1671(17) y
C41 O41 1.237(2) ?
C41 N42 1.334(3) ?
C41 O42 1.334(2) ?
C42 O42 1.457(3) ?
C42 C43 1.501(3) ?
C42 H42A 0.9900 ?
C42 H42B 0.9900 ?
C43 H43A 0.9800 ?
C43 H43B 0.9800 ?
C43 H43C 0.9800 ?
N41 N42 1.420(2) ?
N41 H41A 0.9200 ?
N41 H41B 0.9200 ?
N42 H42 0.8800 ?
C44 O43 1.243(2) ?
C44 O44 1.328(2) ?
C44 N44 1.328(3) ?
C45 O44 1.460(2) ?
C45 C46 1.500(3) ?
C45 H45A 0.9900 ?
C45 H45B 0.9900 ?
C46 H46A 0.9800 ?
C46 H46B 0.9800 ?
C46 H46C 0.9800 ?
N43 N44 1.415(2) ?
N43 H43D 0.9200 ?
N43 H43E 0.9200 ?
N44 H44 0.8800 ?
C47 O45 1.237(2) ?
C47 O46 1.332(2) ?
C47 N46 1.340(3) ?
C48 O46 1.456(3) ?
C48 C49 1.504(4) ?
C48 H48A 0.9900 ?
C48 H48B 0.9900 ?
C49 H49A 0.9800 ?
C49 H49B 0.9800 ?
C49 H49C 0.9800 ?
N45 N46 1.417(2) ?
N45 H45C 0.9200 ?
N45 H45D 0.9200 ?
N46 H46 0.8800 ?
N101 O103 1.241(2) ?
N101 O102 1.261(2) ?
N101 O101 1.267(2) ?
N111 O113 1.248(2) ?
N111 O112 1.252(2) ?
N111 O111 1.258(2) ?
N121 O122 1.249(2) ?
N121 O123 1.250(2) ?
N121 O121 1.260(2) ?
N131 O133 1.216(2) ?
N131 O132 1.247(2) ?
N131 O131 1.273(2) ?
N141 O143 1.245(2) ?
N141 O142 1.251(2) ?
N141 O141 1.261(2) ?
N151 O153 1.242(2) ?
N151 O152 1.261(2) ?
N151 O151 1.261(2) ?
N161 O163 1.238(2) ?
N161 O162 1.248(2) ?
N161 O161 1.277(2) ?
N171 O173 1.251(2) ?
N171 O172 1.252(2) ?
N171 O171 1.263(2) ?

loop_
_geom_hbond_atom_site_label_D
_geom_hbond_atom_site_label_H
_geom_hbond_atom_site_label_A
_geom_hbond_site_symmetry_A
_geom_hbond_distance_DH
_geom_hbond_distance_HA
_geom_hbond_distance_DA
_geom_hbond_angle_DHA
N11 H11A O152 . 0.92 2.40 3.166(2) 140
N11 H11A O163 . 0.92 2.60 3.111(2) 116
N11 H11A O171 . 0.92 2.64 3.188(2) 119
N11 H11B O142 . 0.92 2.19 3.028(2) 151
N12 H12 O172 . 0.88 2.19 2.931(2) 141
N13 H13D O151 . 0.92 2.10 2.947(2) 153
N13 H13D O152 . 0.92 2.40 3.155(2) 139
N13 H13E O162 . 0.92 2.12 3.016(2) 166
N13 H13E O163 . 0.92 2.64 3.395(3) 140
N14 H14 O131 3_665 0.88 2.09 2.939(2) 161
N14 H14 O132 3_665 0.88 2.33 3.053(2) 140
N15 H15C O143 . 0.92 2.14 2.968(2) 149
N15 H15C O151 . 0.92 2.45 2.984(2) 117
N15 H15D O161 1_545 0.92 2.06 2.982(2) 176
N15 H15D O163 1_545 0.92 2.66 3.307(2) 128
N16 H16 O171 1_545 0.88 2.09 2.889(2) 151
N21 H21A O101 1_565 0.92 2.28 3.013(2) 137
N21 H21A O103 1_565 0.92 2.43 3.336(2) 167
N21 H21B O121 . 0.92 2.10 2.939(2) 151
N21 H21B O112 1_565 0.92 2.44 2.979(2) 117
N22 H22 O131 . 0.88 2.05 2.907(2) 164
N23 H23D O113 2_655 0.92 2.26 3.166(2) 169
N23 H23D O111 2_655 0.92 2.39 3.121(2) 136
N23 H23E O111 1_565 0.92 2.34 3.141(2) 146
N23 H23E O112 1_565 0.92 2.64 3.496(2) 156
N24 H24 O122 2_655 0.88 2.16 2.852(2) 135
N25 H25C O102 . 0.92 2.12 3.038(2) 176
N25 H25C O103 . 0.92 2.57 3.243(2) 130
N25 H25D O122 . 0.92 2.02 2.924(2) 169
N26 H26 O111 . 0.88 2.25 3.043(2) 150
N31 H31A O112 . 0.92 2.12 2.970(2) 153
N31 H31A O101 . 0.92 2.63 3.152(2) 116
N31 H31B O131 1_545 0.92 2.16 3.073(2) 175
N31 H31B O133 1_545 0.92 2.61 3.303(3) 133
N32 H32 O121 1_545 0.88 2.26 2.992(2) 141
N32 H32 O123 1_545 0.88 2.42 3.234(3) 154
N33 H33D O102 . 0.92 2.31 3.083(2) 142
N33 H33E O113 . 0.92 2.25 3.071(2) 149
N34 H34 O123 . 0.88 2.21 2.929(2) 139
N35 H35C O101 . 0.92 2.06 2.922(2) 155
N35 H35C O102 . 0.92 2.50 3.233(2) 136
N35 H35D O132 . 0.92 2.11 3.025(2) 171
N36 H36 O161 3_665 0.88 2.04 2.896(2) 164
N36 H36 O162 3_665 0.88 2.46 3.144(2) 135
N41 H41A O141 2 0.92 2.30 3.066(2) 140
N41 H41A O142 2 0.92 2.36 3.255(2) 165
N41 H41B O141 1_565 0.92 2.32 3.088(2) 141
N41 H41B O143 1_565 0.92 2.60 3.460(2) 156
N42 H42 O173 2 0.88 2.09 2.818(2) 139
N43 H43D O152 . 0.92 2.11 3.018(2) 169
N43 H43D O153 . 0.92 2.49 3.187(2) 133
N43 H43E O173 . 0.92 1.98 2.898(2) 175
N44 H44 O141 . 0.88 2.22 3.041(2) 155
N45 H45C O151 1_565 0.92 2.30 3.028(2) 136
N45 H45C O153 1_565 0.92 2.45 3.358(2) 169
N45 H45D O171 . 0.92 2.13 3.012(2) 159
N46 H46 O161 . 0.88 2.13 2.991(2) 165

loop_
_geom_torsion_atom_site_label_1
_geom_torsion_atom_site_label_2
_geom_torsion_atom_site_label_3
_geom_torsion_atom_site_label_4
_geom_torsion
O11 Co1 N11 N12 -16.86(11)
O15 Co1 N11 N12 70.60(12)
O13 Co1 N11 N12 -68.5(4)
N13 Co1 N11 N12 -114.45(12)
N15 Co1 N11 N12 148.57(12)
O11 C11 N12 N11 -13.1(3)
O12 C11 N12 N11 170.23(16)
Co1 N11 N12 C11 21.0(2)
O12 C11 O11 Co1 172.74(16)
N12 C11 O11 Co1 -3.6(3)
O15 Co1 O11 C11 -82.34(15)
O13 Co1 O11 C11 -176.49(14)
N13 Co1 O11 C11 104.05(15)
N15 Co1 O11 C11 -56.5(3)
N11 Co1 O11 C11 11.81(14)
O11 C11 O12 C12 4.3(3)
N12 C11 O12 C12 -178.97(19)
C13 C12 O12 C11 86.4(3)
O11 Co1 N13 N14 102.08(13)
O13 Co1 N13 N14 7.83(12)
N15 Co1 N13 N14 -83.09(13)
N11 Co1 N13 N14 -179.90(13)
O13 C14 N14 N13 2.4(3)
O14 C14 N14 N13 -176.86(17)
Co1 N13 N14 C14 -8.2(2)
N14 C14 O13 Co1 5.1(3)
O14 C14 O13 Co1 -175.76(16)
O11 Co1 O13 C14 -104.45(14)
O15 Co1 O13 C14 166.81(14)
N13 Co1 O13 C14 -7.15(14)
N15 Co1 O13 C14 89.04(14)
N11 Co1 O13 C14 -54.2(4)
O13 C14 O14 C15 4.9(3)
N14 C14 O14 C15 -175.89(18)
C16 C15 O14 C14 -80.9(2)
O11 Co1 N15 N16 -28.4(3)
O15 Co1 N15 N16 -1.97(12)
O13 Co1 N15 N16 91.97(12)
N13 Co1 N15 N16 170.92(12)
N11 Co1 N15 N16 -94.38(13)
O15 C17 N16 N15 -1.3(3)
O16 C17 N16 N15 177.74(17)
Co1 N15 N16 C17 2.4(2)
N16 C17 O15 Co1 -0.6(3)
O16 C17 O15 Co1 -179.56(17)
O11 Co1 O15 C17 174.60(16)
O13 Co1 O15 C17 -89.78(16)
N15 Co1 O15 C17 1.49(15)
N11 Co1 O15 C17 97.14(16)
O15 C17 O16 C18A -17.9(4)
N16 C17 O16 C18A 163.1(3)
O15 C17 O16 C18B 17.6(6)
N16 C17 O16 C18B -161.5(5)
C19A C18A O16 C17 140.5(4)
C19A C18A O16 C18B 56.0(7)
C19B C18B O16 C17 -166.6(8)
C19B C18B O16 C18A -55.6(9)
O23 Co2 N21 N22 -93.57(13)
O21 Co2 N21 N22 -2.18(12)
N25 Co2 N21 N22 84.79(13)
N23 Co2 N21 N22 -171.73(13)
O21 C21 N22 N21 2.6(3)
O22 C21 N22 N21 -177.79(17)
Co2 N21 N22 C21 0.8(2)
O22 C21 O21 Co2 175.97(16)
N22 C21 O21 Co2 -4.5(3)
O25 Co2 O21 C21 -171.25(14)
O23 Co2 O21 C21 95.22(14)
N21 Co2 O21 C21 3.50(14)
N25 Co2 O21 C21 -93.55(14)
N23 Co2 O21 C21 60.0(3)
O21 C21 O22 C22 -5.7(3)
N22 C21 O22 C22 174.70(18)
C23 C22 O22 C21 89.1(2)
O25 Co2 N23 N24 -85.66(12)
O23 Co2 N23 N24 7.55(11)
N21 Co2 N23 N24 98.75(12)
O21 Co2 N23 N24 43.7(3)
N25 Co2 N23 N24 -163.52(12)
O23 C24 N24 N23 6.2(3)
O24 C24 N24 N23 -175.75(16)
Co2 N23 N24 C24 -9.6(2)
N24 C24 O23 Co2 1.4(3)
O24 C24 O23 Co2 -176.45(15)
O25 Co2 O23 C24 84.79(14)
N21 Co2 O23 C24 -98.98(14)
O21 Co2 O23 C24 -177.84(14)
N23 Co2 O23 C24 -5.20(14)
O23 C24 O24 C25 -6.5(3)
N24 C24 O24 C25 175.49(18)
C26 C25 O24 C24 -88.9(2)
O25 Co2 N25 N26 -1.47(12)
N21 Co2 N25 N26 -177.79(12)
O21 Co2 N25 N26 -99.25(13)
N23 Co2 N25 N26 86.45(13)
O25 C27 N26 N25 -2.8(3)
O26 C27 N26 N25 177.69(19)
Co2 N25 N26 C27 2.6(2)
N26 C27 O25 Co2 1.3(3)
O26 C27 O25 Co2 -179.3(2)
O23 Co2 O25 C27 179.18(16)
O21 Co2 O25 C27 86.99(16)
N25 Co2 O25 C27 0.26(16)
N23 Co2 O25 C27 -102.76(16)
O25 C27 O26 C28B 19.5(6)
N26 C27 O26 C28B -161.0(5)
O25 C27 O26 C28A -19.3(4)
N26 C27 O26 C28A 160.2(3)
C29B C28B O26 C27 -91.4(7)
C29B C28B O26 C28A 3.3(6)
C29A C28A O26 C27 133.8(3)
C29A C28A O26 C28B 30.7(6)
O33 Co3 N31 N32 -20.7(3)
O35 Co3 N31 N32 89.93(12)
O31 Co3 N31 N32 -4.40(12)
N35 Co3 N31 N32 168.74(12)
N33 Co3 N31 N32 -93.13(13)
O31 C31 N32 N31 -0.8(3)
O32 C31 N32 N31 179.09(17)
Co3 N31 N32 C31 4.4(2)
O32 C31 O31 Co3 176.67(16)
N32 C31 O31 Co3 -3.4(3)
O33 Co3 O31 C31 -179.30(14)
O35 Co3 O31 C31 -84.10(14)
N31 Co3 O31 C31 4.32(14)
N33 Co3 O31 C31 102.58(14)
O31 C31 O32 C32 4.2(3)
N32 C31 O32 C32 -175.75(18)
C33 C32 O32 C31 -163.38(19)
O33 Co3 N33 N34 -17.32(11)
O31 Co3 N33 N34 71.73(12)
N35 Co3 N33 N34 -111.98(12)
N31 Co3 N33 N34 150.03(11)
O33 C34 N34 N33 -17.1(3)
O34 C34 N34 N33 164.95(16)
Co3 N33 N34 C34 23.07(19)
O34 C34 O33 Co3 177.68(15)
N34 C34 O33 Co3 0.0(2)
O35 Co3 O33 C34 -174.28(13)
O31 Co3 O33 C34 -80.24(14)
N35 Co3 O33 C34 106.29(14)
N31 Co3 O33 C34 -64.3(3)
N33 Co3 O33 C34 10.36(13)
O33 C34 O34 C35 3.4(3)
N34 C34 O34 C35 -178.67(17)
C36 C35 O34 C34 174.7(2)
O33 Co3 N35 N36 103.27(12)
O35 Co3 N35 N36 9.06(12)
N31 Co3 N35 N36 -78.86(12)
N33 Co3 N35 N36 -178.01(12)
O35 C37 N36 N35 2.9(3)
O36 C37 N36 N35 -177.45(16)
Co3 N35 N36 C37 -9.5(2)
N36 C37 O35 Co3 5.8(2)
O36 C37 O35 Co3 -173.81(15)
O33 Co3 O35 C37 -103.34(14)
O31 Co3 O35 C37 167.13(13)
N35 Co3 O35 C37 -8.27(13)
N31 Co3 O35 C37 88.85(14)
O35 C37 O36 C38 8.9(3)
N36 C37 O36 C38 -170.72(17)
C39 C38 O36 C37 -89.8(2)
O41 Co4 N41 N42 7.45(11)
O43 Co4 N41 N42 -88.92(12)
O45 Co4 N41 N42 42.1(3)
N45 Co4 N41 N42 98.91(12)
N43 Co4 N41 N42 -165.67(11)
O41 C41 N42 N41 3.9(3)
O42 C41 N42 N41 -177.95(16)
Co4 N41 N42 C41 -8.5(2)
N42 C41 O41 Co4 3.5(2)
O42 C41 O41 Co4 -174.43(15)
O43 Co4 O41 C41 80.55(14)
O45 Co4 O41 C41 -178.03(13)
N45 Co4 O41 C41 -99.58(14)
N41 Co4 O41 C41 -6.21(13)
O41 C41 O42 C42 -9.6(3)
N42 C41 O42 C42 172.28(17)
C43 C42 O42 C41 -106.3(2)
O43 Co4 N43 N44 -0.61(12)
O45 Co4 N43 N44 -102.70(12)
N45 Co4 N43 N44 179.03(12)
N41 Co4 N43 N44 83.99(13)
O43 C44 N44 N43 1.4(3)
O44 C44 N44 N43 -178.36(16)
Co4 N43 N44 C44 -0.1(2)
O44 C44 O43 Co4 177.82(15)
N44 C44 O43 Co4 -2.0(2)
O41 Co4 O43 C44 177.81(13)
O45 Co4 O43 C44 86.64(13)
N43 Co4 O43 C44 1.32(13)
N41 Co4 O43 C44 -104.45(14)
O43 C44 O44 C45 -7.6(3)
N44 C44 O44 C45 172.22(17)
C46 C45 O44 C44 79.3(2)
O41 Co4 N45 N46 -90.76(13)
O45 Co4 N45 N46 -1.21(12)
N43 Co4 N45 N46 85.79(13)
N41 Co4 N45 N46 -168.88(13)
O45 C47 N46 N45 -1.7(3)
O46 C47 N46 N45 178.43(17)
Co4 N45 N46 C47 1.9(2)
O46 C47 O45 Co4 -179.68(16)
N46 C47 O45 Co4 0.5(3)
O41 Co4 O45 C47 92.72(14)
O43 Co4 O45 C47 -171.34(14)
N45 Co4 O45 C47 0.47(14)
N43 Co4 O45 C47 -94.30(14)
N41 Co4 O45 C47 58.9(3)
O45 C47 O46 C48 -5.5(3)
N46 C47 O46 C48 174.34(18)
C49 C48 O46 C47 84.0(2)
